data_4329296
loop_
_publ_author_name
'Dmitrii S. Bolotin'
'Nadezhda A. Bokach'
'Matti Haukka'
'Vadim Yu. Kukushkin'

_publ_section_title
;
 Amidoximes Provide Facile Platinum(II)-Mediated Oxime-Nitrile Coupling
;
_journal_name_full 'Inorganic Chemistry'
_journal_page_first 5950
_journal_page_last 5964
_journal_paper_doi 10.1021/ic3006019
_journal_volume 51
_journal_year 2012
_chemical_formula_moiety 'C13 H18 Cl2 N4 O Pt'
_chemical_formula_sum 'C13 H18 Cl2 N4 O Pt'
_chemical_formula_weight 512.30
_chemical_name_systematic
; 
 ? 
;
_space_group_IT_number 14
_symmetry_cell_setting monoclinic
_symmetry_space_group_name_Hall '-P 2ybc'
_symmetry_space_group_name_H-M 'P 1 21/c 1'
_atom_sites_solution_hydrogens geom
_atom_sites_solution_primary direct
_atom_sites_solution_secondary difmap
_audit_creation_method SHELXL-97
_cell_angle_alpha 90.00
_cell_angle_beta 106.805(2)
_cell_angle_gamma 90.00
_cell_formula_units_Z 4
_cell_length_a 10.9178(4)
_cell_length_b 15.4044(6)
_cell_length_c 10.2575(4)
_cell_measurement_reflns_used 2421
_cell_measurement_temperature 100(2)
_cell_measurement_theta_max 24.76
_cell_measurement_theta_min 2.35
_cell_volume 1651.46(11)
_computing_cell_refinement 'SAINT (Bruker AXS, 2009)'
_computing_data_collection 'APEX2 (Bruker AXS, 2009)'
_computing_data_reduction 'SAINT (Bruker AXS, 2009)'
_computing_molecular_graphics 'Diamond v.3.2c (Brandenburg, 2009)'
_computing_publication_material 'SHELXL-97 (Sheldrick, 2008)'
_computing_structure_refinement 'SHELXL-97 (Sheldrick, 2008)'
_computing_structure_solution 'SHELXS-97 (Sheldrick, 2008)'
_diffrn_ambient_temperature 100(2)
_diffrn_detector_area_resol_mean 16
_diffrn_measured_fraction_theta_full 0.989
_diffrn_measured_fraction_theta_max 0.989
_diffrn_measurement_device '62mm x 62mm CCD camera on three-circle goniostat'
_diffrn_measurement_device_type 'Bruker SMART APEX II CCD'
_diffrn_measurement_method '\f scans and \w scans'
_diffrn_radiation_monochromator 'flat graphite crystal'
_diffrn_radiation_source 'fine-focus sealed tube'
_diffrn_radiation_type MoK\a
_diffrn_radiation_wavelength 0.71073
_diffrn_reflns_av_R_equivalents 0.0576
_diffrn_reflns_av_sigmaI/netI 0.0643
_diffrn_reflns_limit_h_max 15
_diffrn_reflns_limit_h_min -15
_diffrn_reflns_limit_k_max 20
_diffrn_reflns_limit_k_min -22
_diffrn_reflns_limit_l_max 14
_diffrn_reflns_limit_l_min -14
_diffrn_reflns_number 15405
_diffrn_reflns_theta_full 30.51
_diffrn_reflns_theta_max 30.51
_diffrn_reflns_theta_min 1.95
_exptl_absorpt_coefficient_mu 8.823
_exptl_absorpt_correction_T_max 0.6819
_exptl_absorpt_correction_T_min 0.4464
_exptl_absorpt_correction_type multi-scan
_exptl_absorpt_process_details 'SADABS (Sheldrick, 2008)'
_exptl_crystal_colour brown
_exptl_crystal_density_diffrn 2.060
_exptl_crystal_description plate
_exptl_crystal_F_000 976
_exptl_crystal_size_max 0.11
_exptl_crystal_size_mid 0.09
_exptl_crystal_size_min 0.05
_refine_diff_density_max 1.189
_refine_diff_density_min -0.857
_refine_diff_density_rms 0.211
_refine_ls_extinction_method none
_refine_ls_goodness_of_fit_ref 0.985
_refine_ls_hydrogen_treatment constr
_refine_ls_matrix_type full
_refine_ls_number_parameters 192
_refine_ls_number_reflns 4993
_refine_ls_number_restraints 0
_refine_ls_restrained_S_all 0.985
_refine_ls_R_factor_all 0.0592
_refine_ls_R_factor_gt 0.0356
_refine_ls_shift/su_max 0.002
_refine_ls_shift/su_mean 0.000
_refine_ls_structure_factor_coef Fsqd
_refine_ls_weighting_details 'calc w=1/[\s^2^(Fo^2^)+(0.0246P)^2^+0.0000P] where P=(Fo^2^+2Fc^2^)/3'
_refine_ls_weighting_scheme calc
_refine_ls_wR_factor_gt 0.0633
_refine_ls_wR_factor_ref 0.0714
_reflns_number_gt 3684
_reflns_number_total 4993
_reflns_threshold_expression >2sigma(I)
_cod_data_source_file ic3006019_si_002_03.cif
_cod_data_source_block 5b
_cod_original_sg_symbol_H-M 'P 21/c'
_cod_database_code 4329296

loop_
_symmetry_equiv_pos_as_xyz
'x, y, z'
'-x, y+1/2, -z+1/2'
'-x, -y, -z'
'x, -y-1/2, z-1/2'

loop_
_atom_site_label
_atom_site_type_symbol
_atom_site_fract_x
_atom_site_fract_y
_atom_site_fract_z
_atom_site_U_iso_or_equiv
_atom_site_adp_type
_atom_site_occupancy
_atom_site_symmetry_multiplicity
_atom_site_calc_flag
_atom_site_refinement_flags
Pt1 Pt 0.619707(18) 0.070760(12) 0.19945(2) 0.01804(6) Uani 1 1 d .
Cl1 Cl 0.45650(12) 0.13791(8) 0.03879(13) 0.0245(3) Uani 1 1 d .
Cl2 Cl 0.78685(12) 0.00389(9) 0.35774(14) 0.0274(3) Uani 1 1 d .
O5 O 0.8420(3) 0.0790(2) -0.0731(4) 0.0254(8) Uani 1 1 d .
N1 N 0.7069(4) 0.0484(3) 0.0590(4) 0.0205(9) Uani 1 1 d .
H1N H 0.6937 0.0052 0.0122 0.031 Uiso 1 1 d .
N2 N 0.5347(4) 0.0926(3) 0.3411(4) 0.0220(9) Uani 1 1 d .
N3 N 0.8103(4) -0.0085(3) -0.1260(5) 0.0275(10) Uani 1 1 d .
N4 N 0.9617(5) 0.0309(3) -0.2352(5) 0.0426(13) Uani 1 1 d .
H4A H 0.9738 0.0826 -0.1971 0.051 Uiso 1 1 calc R
H4B H 1.0048 0.0153 -0.2919 0.051 Uiso 1 1 calc R
C1 C 0.7846(5) 0.0994(3) 0.0224(5) 0.0223(11) Uani 1 1 d .
C2 C 0.8208(5) 0.1872(3) 0.0791(6) 0.0259(12) Uani 1 1 d .
H2A H 0.9151 0.1931 0.1058 0.031 Uiso 1 1 calc R
H2B H 0.7926 0.1948 0.1619 0.031 Uiso 1 1 calc R
C3 C 0.7609(6) 0.2572(4) -0.0233(6) 0.0373(15) Uani 1 1 d .
H3A H 0.7930 0.2520 -0.1029 0.056 Uiso 1 1 calc R
H3B H 0.7833 0.3144 0.0185 0.056 Uiso 1 1 calc R
H3C H 0.6677 0.2503 -0.0519 0.056 Uiso 1 1 calc R
C4 C 0.8776(5) -0.0244(3) -0.2067(5) 0.0230(11) Uani 1 1 d .
C5 C 0.8629(5) -0.1131(3) -0.2687(5) 0.0223(11) Uani 1 1 d .
C6 C 0.9235(5) -0.1360(4) -0.3654(5) 0.0272(12) Uani 1 1 d .
H6 H 0.9721 -0.0942 -0.3973 0.033 Uiso 1 1 calc R
C7 C 0.9128(5) -0.2196(4) -0.4151(6) 0.0326(13) Uani 1 1 d .
H7 H 0.9533 -0.2347 -0.4824 0.039 Uiso 1 1 calc R
C8 C 0.8439(5) -0.2821(4) -0.3685(6) 0.0285(12) Uani 1 1 d .
H8 H 0.8392 -0.3400 -0.4016 0.034 Uiso 1 1 calc R
C9 C 0.7829(6) -0.2592(4) -0.2743(6) 0.0313(13) Uani 1 1 d .
H9 H 0.7341 -0.3013 -0.2434 0.038 Uiso 1 1 calc R
C10 C 0.7914(5) -0.1749(3) -0.2229(5) 0.0252(11) Uani 1 1 d .
H10 H 0.7488 -0.1597 -0.1574 0.030 Uiso 1 1 calc R
C11 C 0.4907(5) 0.1079(3) 0.4273(5) 0.0197(10) Uani 1 1 d .
C12 C 0.4386(5) 0.1269(3) 0.5392(5) 0.0259(12) Uani 1 1 d .
H12A H 0.3766 0.0811 0.5443 0.031 Uiso 1 1 calc R
H12B H 0.3919 0.1828 0.5213 0.031 Uiso 1 1 calc R
C13 C 0.5431(5) 0.1324(4) 0.6764(5) 0.0294(12) Uani 1 1 d .
H13A H 0.5906 0.0776 0.6938 0.044 Uiso 1 1 calc R
H13B H 0.5035 0.1432 0.7492 0.044 Uiso 1 1 calc R
H13C H 0.6019 0.1799 0.6735 0.044 Uiso 1 1 calc R

loop_
_atom_site_aniso_label
_atom_site_aniso_U_11
_atom_site_aniso_U_22
_atom_site_aniso_U_33
_atom_site_aniso_U_23
_atom_site_aniso_U_13
_atom_site_aniso_U_12
Pt1 0.01896(10) 0.01766(9) 0.02183(10) -0.00118(8) 0.01276(7) -0.00118(8)
Cl1 0.0235(6) 0.0259(6) 0.0273(7) 0.0011(5) 0.0123(5) 0.0018(5)
Cl2 0.0229(6) 0.0343(7) 0.0294(7) 0.0060(6) 0.0147(6) 0.0039(5)
O5 0.031(2) 0.0231(18) 0.027(2) -0.0018(16) 0.0171(17) -0.0030(16)
N1 0.025(2) 0.018(2) 0.022(2) -0.0021(16) 0.0129(19) 0.0009(17)
N2 0.019(2) 0.025(2) 0.024(2) 0.0009(17) 0.0080(19) 0.0005(17)
N3 0.030(2) 0.024(2) 0.037(3) -0.010(2) 0.022(2) -0.0021(19)
N4 0.055(3) 0.037(3) 0.053(3) -0.011(3) 0.043(3) -0.012(3)
C1 0.022(3) 0.027(3) 0.020(3) 0.001(2) 0.009(2) 0.004(2)
C2 0.024(3) 0.028(3) 0.030(3) -0.008(2) 0.014(2) -0.005(2)
C3 0.041(4) 0.027(3) 0.044(4) 0.001(3) 0.011(3) 0.000(3)
C4 0.016(2) 0.031(3) 0.022(3) 0.002(2) 0.006(2) -0.001(2)
C5 0.019(3) 0.028(3) 0.019(3) 0.000(2) 0.005(2) 0.005(2)
C6 0.018(3) 0.040(3) 0.024(3) -0.004(2) 0.008(2) 0.002(2)
C7 0.029(3) 0.039(3) 0.029(3) -0.013(3) 0.009(3) 0.003(3)
C8 0.021(3) 0.028(3) 0.033(3) -0.007(2) 0.003(2) 0.006(2)
C9 0.036(3) 0.030(3) 0.029(3) 0.000(2) 0.011(3) -0.002(2)
C10 0.027(3) 0.029(3) 0.025(3) -0.002(2) 0.016(2) 0.005(2)
C11 0.014(2) 0.018(2) 0.026(3) 0.000(2) 0.005(2) -0.0003(19)
C12 0.028(3) 0.028(3) 0.028(3) 0.000(2) 0.017(2) 0.001(2)
C13 0.034(3) 0.034(3) 0.022(3) -0.001(2) 0.011(2) -0.004(3)

loop_
_atom_type_symbol
_atom_type_description
_atom_type_scat_dispersion_real
_atom_type_scat_dispersion_imag
_atom_type_scat_source
C C 0.0033 0.0016 'International Tables Vol C Tables 4.2.6.8 and 6.1.1.4'
H H 0.0000 0.0000 'International Tables Vol C Tables 4.2.6.8 and 6.1.1.4'
N N 0.0061 0.0033 'International Tables Vol C Tables 4.2.6.8 and 6.1.1.4'
O O 0.0106 0.0060 'International Tables Vol C Tables 4.2.6.8 and 6.1.1.4'
Cl Cl 0.1484 0.1585 'International Tables Vol C Tables 4.2.6.8 and 6.1.1.4'
Pt Pt -1.7033 8.3905 'International Tables Vol C Tables 4.2.6.8 and 6.1.1.4'

loop_
_geom_angle_atom_site_label_1
_geom_angle_atom_site_label_2
_geom_angle_atom_site_label_3
_geom_angle
_geom_angle_publ_flag
N2 Pt1 N1 179.32(17) yes
N2 Pt1 Cl1 91.11(12) ?
N1 Pt1 Cl1 89.56(12) ?
N2 Pt1 Cl2 90.15(12) ?
N1 Pt1 Cl2 89.19(12) ?
Cl1 Pt1 Cl2 178.65(5) yes
C1 O5 N3 112.2(4) ?
C1 N1 Pt1 127.1(4) ?
C1 N1 H1N 110.4 ?
Pt1 N1 H1N 122.4 ?
C11 N2 Pt1 176.4(4) ?
C4 N3 O5 107.4(4) ?
C4 N4 H4A 120.0 ?
C4 N4 H4B 120.0 ?
H4A N4 H4B 120.0 ?
N1 C1 O5 123.6(5) ?
N1 C1 C2 124.5(5) ?
O5 C1 C2 111.9(4) ?
C1 C2 C3 111.4(4) ?
C1 C2 H2A 109.3 ?
C3 C2 H2A 109.3 ?
C1 C2 H2B 109.3 ?
C3 C2 H2B 109.3 ?
H2A C2 H2B 108.0 ?
C2 C3 H3A 109.5 ?
C2 C3 H3B 109.5 ?
H3A C3 H3B 109.5 ?
C2 C3 H3C 109.5 ?
H3A C3 H3C 109.5 ?
H3B C3 H3C 109.5 ?
N3 C4 N4 125.1(5) ?
N3 C4 C5 116.1(5) ?
N4 C4 C5 118.8(5) ?
C6 C5 C10 119.7(5) ?
C6 C5 C4 121.4(5) ?
C10 C5 C4 118.8(5) ?
C7 C6 C5 119.7(5) ?
C7 C6 H6 120.2 ?
C5 C6 H6 120.2 ?
C6 C7 C8 121.2(5) ?
C6 C7 H7 119.4 ?
C8 C7 H7 119.4 ?
C9 C8 C7 119.1(5) ?
C9 C8 H8 120.5 ?
C7 C8 H8 120.5 ?
C8 C9 C10 121.0(5) ?
C8 C9 H9 119.5 ?
C10 C9 H9 119.5 ?
C9 C10 C5 119.4(5) ?
C9 C10 H10 120.3 ?
C5 C10 H10 120.3 ?
N2 C11 C12 178.4(5) ?
C11 C12 C13 112.2(4) ?
C11 C12 H12A 109.2 ?
C13 C12 H12A 109.2 ?
C11 C12 H12B 109.2 ?
C13 C12 H12B 109.2 ?
H12A C12 H12B 107.9 ?
C12 C13 H13A 109.5 ?
C12 C13 H13B 109.5 ?
H13A C13 H13B 109.5 ?
C12 C13 H13C 109.5 ?
H13A C13 H13C 109.5 ?
H13B C13 H13C 109.5 ?

loop_
_geom_bond_atom_site_label_1
_geom_bond_atom_site_label_2
_geom_bond_distance
_geom_bond_publ_flag
Pt1 N2 1.966(4) yes
Pt1 N1 1.973(4) yes
Pt1 Cl1 2.2941(12) yes
Pt1 Cl2 2.3052(13) yes
O5 C1 1.344(6) yes
O5 N3 1.456(5) yes
N1 C1 1.289(6) ?
N1 H1N 0.8092 ?
N2 C11 1.147(6) yes
N3 C4 1.280(6) yes
N4 C4 1.345(7) yes
N4 H4A 0.8800 ?
N4 H4B 0.8800 ?
C1 C2 1.480(7) ?
C2 C3 1.515(7) ?
C2 H2A 0.9900 ?
C2 H2B 0.9900 ?
C3 H3A 0.9800 ?
C3 H3B 0.9800 ?
C3 H3C 0.9800 ?
C4 C5 1.496(7) ?
C5 C6 1.388(7) ?
C5 C10 1.396(7) ?
C6 C7 1.377(7) ?
C6 H6 0.9500 ?
C7 C8 1.390(8) ?
C7 H7 0.9500 ?
C8 C9 1.370(8) ?
C8 H8 0.9500 ?
C9 C10 1.393(7) ?
C9 H9 0.9500 ?
C10 H10 0.9500 ?
C11 C12 1.450(7) yes
C12 C13 1.536(7) ?
C12 H12A 0.9900 ?
C12 H12B 0.9900 ?
C13 H13A 0.9800 ?
C13 H13B 0.9800 ?
C13 H13C 0.9800 ?

loop_
_geom_hbond_atom_site_label_D
_geom_hbond_atom_site_label_H
_geom_hbond_atom_site_label_A
_geom_hbond_distance_DH
_geom_hbond_distance_HA
_geom_hbond_distance_DA
_geom_hbond_angle_DHA
_geom_hbond_site_symmetry_A
_geom_hbond_publ_flag
N1 H1N N3 0.81 2.17 2.623(6) 115.4 . yes
N1 H1N Cl1 0.81 2.71 3.375(4) 141.2 3_655 yes
N4 H4B Cl2 0.88 2.57 3.376(5) 152.5 3_755 yes
